data_2103059
loop_
_publ_author_name
'Wardell, Solange M. S. V.'
'de Souza, Marcus V. N.'
'Vasconcelos, Thatyana R. A.'
'Ferreira, Marcelle de L.'
'Wardell, James L.'
'Low, John N.'
'Glidewell, Christopher'

_publ_section_title
;
 Patterns of hydrogen bonding in mono- and di-substituted
 <i>N</i>-arylpyrazinecarboxamides
;
_journal_coeditor_code BM5049
_journal_issue 1
_journal_name_full 'Acta Crystallographica Section B'
_journal_page_first 84
_journal_page_last 100
_journal_paper_doi 10.1107/S0108768107051804
_journal_volume 64
_journal_year 2008
_chemical_formula_moiety 'C11 H8 F N3 O'
_chemical_formula_sum 'C11 H8 F N3 O'
_chemical_formula_weight 217.20
_chemical_name_systematic
;
N-(4-fluorophenyl)pyrazinecarboxamide, Pc polymorph
;
_space_group_IT_number 7
_symmetry_cell_setting monoclinic
_symmetry_space_group_name_Hall 'P -2yc'
_symmetry_space_group_name_H-M 'P 1 c 1'
_atom_sites_solution_hydrogens geom
_atom_sites_solution_primary direct
_atom_sites_solution_secondary difmap
_cell_angle_alpha 90.00
_cell_angle_beta 91.720(3)
_cell_angle_gamma 90.00
_cell_formula_units_Z 8
_cell_length_a 5.9666(3)
_cell_length_b 24.2205(15)
_cell_length_c 13.0262(7)
_cell_measurement_reflns_used 4277
_cell_measurement_temperature 120(2)
_cell_measurement_theta_max 27.53
_cell_measurement_theta_min 3.36
_cell_volume 1881.62(18)
_computing_cell_refinement 'DENZO (Otwinowski & Minor, 1997) & COLLECT'
_computing_data_collection 'COLLECT (Hooft, 1999)'
_computing_data_reduction 'DENZO & COLLECT'
_computing_molecular_graphics 'PLATON (Spek, 2003)'
_computing_publication_material 'SHELXL-97 & PRPKAPPA (Ferguson, 1999)'
_computing_structure_refinement 'OSCAIL and SHELXL-97 (Sheldrick, 1997)'
_computing_structure_solution 'OSCAIL (McArdle, 2003) & SHELXS-97 (Sheldrick, 1997)'
_diffrn_ambient_temperature 120(2)
_diffrn_detector_area_resol_mean 9.091
_diffrn_measured_fraction_theta_full 0.993
_diffrn_measured_fraction_theta_max 0.982
_diffrn_measurement_device_type 'Bruker-Nonius KappaCCD'
_diffrn_measurement_method '\f & \w scans'
_diffrn_radiation_monochromator graphite
_diffrn_radiation_source 'Bruker-Nonius FR591 rotating anode'
_diffrn_radiation_type 'Mo K\a'
_diffrn_radiation_wavelength 0.71073
_diffrn_reflns_av_R_equivalents 0.0522
_diffrn_reflns_av_sigmaI/netI 0.0568
_diffrn_reflns_limit_h_max 7
_diffrn_reflns_limit_h_min -7
_diffrn_reflns_limit_k_max 31
_diffrn_reflns_limit_k_min -31
_diffrn_reflns_limit_l_max 16
_diffrn_reflns_limit_l_min -16
_diffrn_reflns_number 16896
_diffrn_reflns_theta_full 25.00
_diffrn_reflns_theta_max 27.53
_diffrn_reflns_theta_min 3.36
_diffrn_standards_decay_% 0
_diffrn_standards_number 0
_exptl_absorpt_coefficient_mu 0.117
_exptl_absorpt_correction_T_max 0.994
_exptl_absorpt_correction_T_min 0.966
_exptl_absorpt_correction_type multi-scan
_exptl_absorpt_process_details 'SADABS 2.10 (Sheldrick, 2003)'
_exptl_crystal_colour colourless
_exptl_crystal_density_diffrn 1.533
_exptl_crystal_density_method 'not measured'
_exptl_crystal_description lath
_exptl_crystal_F_000 896
_exptl_crystal_size_max 0.18
_exptl_crystal_size_mid 0.11
_exptl_crystal_size_min 0.05
_refine_diff_density_max 0.240
_refine_diff_density_min -0.236
_refine_ls_extinction_method none
_refine_ls_goodness_of_fit_ref 1.052
_refine_ls_hydrogen_treatment constr
_refine_ls_matrix_type full
_refine_ls_number_parameters 577
_refine_ls_number_reflns 4277
_refine_ls_number_restraints 2
_refine_ls_restrained_S_all 1.051
_refine_ls_R_factor_all 0.0675
_refine_ls_R_factor_gt 0.0453
_refine_ls_shift/su_max 0.000
_refine_ls_shift/su_mean 0.000
_refine_ls_structure_factor_coef Fsqd
_refine_ls_weighting_details 'w=1/[\s^2^(Fo^2^)+(0.0412P)^2^+0.8298P] where P=(Fo^2^+2Fc^2^)/3'
_refine_ls_weighting_scheme calc
_refine_ls_wR_factor_gt 0.0961
_refine_ls_wR_factor_ref 0.1106
_reflns_number_gt 3351
_reflns_number_total 4277
_reflns_threshold_expression I>2\s(I)
_cod_data_source_file bm5049.cif
_cod_data_source_block Xb
_cod_depositor_comments
;
The following automatic conversions were performed:
'_exptl_absorpt_correction_type' value 'Multi-scan' changed to
'multi-scan' according to
'/home/saulius/struct/CIF-dictionaries/cif_core.dic' dictionary named
'cif_core.dic' version 2.4.1 from 2010-06-29.

Automatic conversion script
Id: cif_fix_enum 1527 2010-12-29 10:47:43Z saulius 

The following automatic conversions were performed:

'_exptl_absorpt_correction_type' value 'Multi-scan' changed to
'multi-scan' according to
/home/saulius/struct/CIF-dictionaries/cif_core.dic dictionary named
'cif_core.dic' version 2.4.1 from 2010-06-29.

Automatic conversion script
Id: cif_fix_values 1715 2011-07-08 13:25:40Z adriana 
;
_cod_original_sg_symbol_H-M 'P c'
_cod_database_code 2103059

loop_
_symmetry_equiv_pos_as_xyz
'x, y, z'
'x, -y, z+1/2'

loop_
_atom_site_type_symbol
_atom_site_label
_atom_site_fract_x
_atom_site_fract_y
_atom_site_fract_z
_atom_site_U_iso_or_equiv
_atom_site_adp_type
_atom_site_calc_flag
_atom_site_refinement_flags
_atom_site_occupancy
N N11 0.3515(5) 0.07590(13) 0.1753(2) 0.0231(7) Uani d . 1
C C12 0.1414(6) 0.09398(16) 0.1882(3) 0.0176(8) Uani d . 1
C C13 -0.0403(7) 0.05824(16) 0.1897(3) 0.0221(8) Uani d . 1
N N14 -0.0184(6) 0.00369(14) 0.1775(3) 0.0248(8) Uani d . 1
C C15 0.1907(7) -0.01413(16) 0.1643(3) 0.0250(9) Uani d . 1
C C16 0.3731(7) 0.02158(16) 0.1636(3) 0.0251(9) Uani d . 1
C C17 0.1042(6) 0.15475(17) 0.2035(3) 0.0196(8) Uani d . 1
O O17 -0.0873(4) 0.17274(12) 0.2150(2) 0.0250(6) Uani d . 1
N N117 0.2914(5) 0.18555(13) 0.2010(2) 0.0190(7) Uani d . 1
C C111 0.3124(6) 0.24344(16) 0.2137(3) 0.0192(8) Uani d . 1
C C112 0.1402(7) 0.27688(17) 0.2483(3) 0.0235(9) Uani d . 1
C C113 0.1737(7) 0.33316(16) 0.2596(3) 0.0225(9) Uani d . 1
C C114 0.3791(7) 0.35494(16) 0.2366(3) 0.0227(9) Uani d . 1
F F14 0.4134(4) 0.41070(9) 0.24718(19) 0.0315(6) Uani d . 1
C C115 0.5530(6) 0.32297(17) 0.2037(3) 0.0223(9) Uani d . 1
C C116 0.5189(6) 0.26675(16) 0.1920(3) 0.0205(8) Uani d . 1
N N21 0.3936(5) 0.37864(13) 0.4920(2) 0.0199(7) Uani d . 1
C C22 0.6030(7) 0.36050(16) 0.4853(3) 0.0183(8) Uani d . 1
C C23 0.7856(7) 0.39534(16) 0.4870(3) 0.0214(8) Uani d . 1
N N24 0.7650(5) 0.45039(13) 0.4967(3) 0.0220(7) Uani d . 1
C C25 0.5539(7) 0.46873(17) 0.5036(3) 0.0246(9) Uani d . 1
C C26 0.3722(7) 0.43333(17) 0.5015(3) 0.0244(9) Uani d . 1
C C27 0.6422(6) 0.29927(15) 0.4737(3) 0.0189(8) Uani d . 1
O O27 0.8347(5) 0.28133(11) 0.4678(2) 0.0271(7) Uani d . 1
N N217 0.4545(5) 0.26840(13) 0.4713(2) 0.0199(7) Uani d . 1
C C211 0.4347(6) 0.21056(15) 0.4587(3) 0.0182(8) Uani d . 1
C C212 0.6088(6) 0.17798(16) 0.4249(3) 0.0201(8) Uani d . 1
C C213 0.5766(6) 0.12160(16) 0.4132(3) 0.0213(8) Uani d . 1
C C214 0.3739(6) 0.09897(15) 0.4350(3) 0.0204(9) Uani d . 1
F F24 0.3435(4) 0.04361(9) 0.42357(18) 0.0301(6) Uani d . 1
C C215 0.1962(6) 0.13036(17) 0.4682(3) 0.0234(9) Uani d . 1
C C216 0.2289(6) 0.18641(16) 0.4805(3) 0.0200(8) Uani d . 1
N N31 0.8610(6) 0.21272(13) 0.7068(2) 0.0210(7) Uani d . 1
C C32 0.6520(7) 0.23102(17) 0.7179(3) 0.0182(8) Uani d . 1
C C33 0.4687(6) 0.19582(16) 0.7176(3) 0.0217(9) Uani d . 1
N N34 0.4899(6) 0.14094(14) 0.7064(3) 0.0232(8) Uani d . 1
C C35 0.7000(7) 0.12284(17) 0.6947(3) 0.0226(9) Uani d . 1
C C36 0.8828(7) 0.15823(16) 0.6954(3) 0.0214(8) Uani d . 1
C C37 0.6149(6) 0.29188(17) 0.7302(3) 0.0202(8) Uani d . 1
O O37 0.4236(4) 0.31069(11) 0.7362(2) 0.0273(6) Uani d . 1
N N317 0.8056(5) 0.32238(13) 0.7331(2) 0.0211(7) Uani d . 1
C C311 0.8282(7) 0.38047(16) 0.7413(3) 0.0211(9) Uani d . 1
C C312 0.6505(6) 0.41461(16) 0.7691(3) 0.0205(8) Uani d . 1
C C313 0.6831(6) 0.47105(16) 0.7752(3) 0.0225(9) Uani d . 1
C C314 0.8899(7) 0.49237(15) 0.7526(3) 0.0227(9) Uani d . 1
F F34 0.9194(4) 0.54847(9) 0.7564(2) 0.0341(6) Uani d . 1
C C315 1.0677(6) 0.46003(17) 0.7257(3) 0.0232(9) Uani d . 1
C C316 1.0335(7) 0.40310(16) 0.7196(3) 0.0230(9) Uani d . 1
N N41 0.9132(5) 0.33130(14) 0.9916(2) 0.0209(7) Uani d . 1
C C42 1.1217(6) 0.31359(16) 0.9762(3) 0.0185(8) Uani d . 1
C C43 1.3028(7) 0.34930(16) 0.9735(3) 0.0219(9) Uani d . 1
N N44 1.2801(6) 0.40379(14) 0.9867(3) 0.0245(8) Uani d . 1
C C45 1.0719(7) 0.42164(17) 1.0019(3) 0.0238(9) Uani d . 1
C C46 0.8907(6) 0.38583(16) 1.0052(3) 0.0229(9) Uani d . 1
C C47 1.1603(7) 0.25279(16) 0.9618(3) 0.0195(8) Uani d . 1
O O47 1.3490(4) 0.23480(11) 0.9495(2) 0.0251(6) Uani d . 1
N N417 0.9707(5) 0.22207(13) 0.9639(3) 0.0210(7) Uani d . 1
C C411 0.9485(6) 0.16455(15) 0.9530(3) 0.0181(8) Uani d . 1
C C412 1.1228(6) 0.13037(16) 0.9208(3) 0.0215(8) Uani d . 1
C C413 1.0851(6) 0.07398(17) 0.9098(3) 0.0224(9) Uani d . 1
C C414 0.8782(7) 0.05219(16) 0.9296(3) 0.0230(9) Uani d . 1
F F44 0.8449(4) -0.00270(9) 0.9197(2) 0.0322(6) Uani d . 1
C C415 0.7061(6) 0.08510(17) 0.9612(3) 0.0240(9) Uani d . 1
C C416 0.7387(6) 0.14112(16) 0.9731(3) 0.0215(9) Uani d . 1
H H13 -0.1854 0.0731 0.1998 0.027 Uiso calc R 1
H H15 0.2156 -0.0525 0.1550 0.030 Uiso calc R 1
H H16 0.5184 0.0067 0.1544 0.030 Uiso calc R 1
H H117 0.4173 0.1672 0.1942 0.023 Uiso d R 1
H H112 -0.0003 0.2611 0.2641 0.028 Uiso calc R 1
H H113 0.0571 0.3563 0.2829 0.027 Uiso calc R 1
H H115 0.6938 0.3391 0.1892 0.027 Uiso calc R 1
H H116 0.6370 0.2440 0.1691 0.025 Uiso calc R 1
H H23 0.9311 0.3799 0.4812 0.026 Uiso calc R 1
H H25 0.5285 0.5073 0.5101 0.030 Uiso calc R 1
H H26 0.2262 0.4485 0.5071 0.029 Uiso calc R 1
H H217 0.3331 0.2884 0.4793 0.024 Uiso d R 1
H H212 0.7491 0.1942 0.4098 0.024 Uiso calc R 1
H H213 0.6947 0.0989 0.3902 0.026 Uiso calc R 1
H H215 0.0560 0.1138 0.4821 0.028 Uiso calc R 1
H H216 0.1103 0.2088 0.5041 0.024 Uiso calc R 1
H H33 0.3234 0.2110 0.7256 0.026 Uiso calc R 1
H H35 0.7245 0.0844 0.6855 0.027 Uiso calc R 1
H H36 1.0283 0.1432 0.6876 0.026 Uiso calc R 1
H H317 0.9313 0.3047 0.7216 0.025 Uiso d R 1
H H312 0.5087 0.3991 0.7837 0.025 Uiso calc R 1
H H313 0.5648 0.4947 0.7947 0.027 Uiso calc R 1
H H315 1.2092 0.4759 0.7117 0.028 Uiso calc R 1
H H316 1.1529 0.3797 0.7004 0.028 Uiso calc R 1
H H43 1.4476 0.3347 0.9620 0.026 Uiso calc R 1
H H45 1.0471 0.4601 1.0107 0.029 Uiso calc R 1
H H46 0.7462 0.4004 1.0176 0.027 Uiso calc R 1
H H417 0.8539 0.2424 0.9789 0.025 Uiso d R 1
H H412 1.2653 0.1456 0.9067 0.026 Uiso calc R 1
H H413 1.2026 0.0505 0.8886 0.027 Uiso calc R 1
H H415 0.5644 0.0693 0.9749 0.029 Uiso calc R 1
H H416 0.6195 0.1639 0.9948 0.026 Uiso calc R 1

loop_
_atom_site_aniso_label
_atom_site_aniso_U_11
_atom_site_aniso_U_22
_atom_site_aniso_U_33
_atom_site_aniso_U_12
_atom_site_aniso_U_13
_atom_site_aniso_U_23
N11 0.0263(18) 0.0146(17) 0.0282(18) 0.0000(14) 0.0011(14) -0.0034(14)
C12 0.0170(19) 0.019(2) 0.0169(18) 0.0004(15) -0.0019(15) 0.0019(15)
C13 0.022(2) 0.020(2) 0.025(2) 0.0010(17) 0.0035(15) -0.0038(16)
N14 0.0234(18) 0.0202(18) 0.0309(19) 0.0003(14) 0.0013(14) -0.0003(14)
C15 0.031(2) 0.014(2) 0.030(2) 0.0026(17) 0.0034(17) -0.0002(16)
C16 0.021(2) 0.021(2) 0.034(2) 0.0018(17) 0.0047(16) -0.0029(17)
C17 0.019(2) 0.020(2) 0.0205(19) -0.0002(16) -0.0021(15) -0.0005(15)
O17 0.0186(15) 0.0218(15) 0.0347(17) -0.0008(12) 0.0029(12) -0.0019(12)
N117 0.0196(17) 0.0139(16) 0.0236(17) 0.0022(13) 0.0032(13) -0.0020(13)
C111 0.021(2) 0.018(2) 0.0185(19) 0.0014(16) 0.0002(16) -0.0014(15)
C112 0.018(2) 0.024(2) 0.029(2) 0.0005(17) -0.0002(16) -0.0018(17)
C113 0.023(2) 0.015(2) 0.030(2) 0.0012(17) -0.0003(17) -0.0015(16)
C114 0.028(2) 0.0128(19) 0.027(2) -0.0035(17) -0.0029(18) 0.0003(16)
F14 0.0306(13) 0.0155(12) 0.0482(15) -0.0028(10) -0.0017(11) -0.0043(11)
C115 0.017(2) 0.021(2) 0.029(2) -0.0050(16) 0.0008(16) 0.0056(17)
C116 0.021(2) 0.020(2) 0.021(2) 0.0005(16) -0.0007(15) -0.0022(15)
N21 0.0178(17) 0.0165(17) 0.0255(17) 0.0013(14) 0.0040(13) -0.0009(13)
C22 0.022(2) 0.020(2) 0.0130(17) 0.0004(16) 0.0008(14) 0.0015(15)
C23 0.022(2) 0.019(2) 0.023(2) -0.0021(16) 0.0005(16) 0.0020(16)
N24 0.0216(17) 0.0179(17) 0.0267(18) -0.0046(14) 0.0020(13) -0.0015(13)
C25 0.025(2) 0.019(2) 0.030(2) 0.0002(17) -0.0010(17) 0.0006(17)
C26 0.024(2) 0.020(2) 0.030(2) 0.0034(17) 0.0037(16) -0.0029(16)
C27 0.021(2) 0.020(2) 0.0162(18) 0.0016(16) 0.0009(15) 0.0000(16)
O27 0.0203(15) 0.0207(15) 0.0402(17) 0.0038(12) 0.0016(12) -0.0027(13)
N217 0.0175(16) 0.0181(18) 0.0240(17) 0.0015(13) 0.0018(13) -0.0012(13)
C211 0.020(2) 0.015(2) 0.0190(19) 0.0001(16) -0.0011(15) 0.0011(15)
C212 0.016(2) 0.019(2) 0.026(2) -0.0028(16) 0.0044(15) 0.0004(16)
C213 0.022(2) 0.0169(19) 0.025(2) 0.0041(16) 0.0011(16) -0.0034(16)
C214 0.022(2) 0.0144(19) 0.025(2) -0.0018(16) -0.0036(16) 0.0003(15)
F24 0.0306(14) 0.0152(12) 0.0443(15) -0.0045(10) 0.0018(11) -0.0016(11)
C215 0.021(2) 0.025(2) 0.024(2) -0.0018(17) 0.0010(16) 0.0012(16)
C216 0.017(2) 0.022(2) 0.021(2) 0.0017(16) -0.0003(15) 0.0015(15)
N31 0.0250(18) 0.0156(17) 0.0227(17) 0.0007(15) 0.0036(13) -0.0005(14)
C32 0.021(2) 0.017(2) 0.0163(18) 0.0049(16) -0.0010(15) 0.0016(14)
C33 0.0164(19) 0.024(2) 0.025(2) 0.0033(16) 0.0040(16) 0.0011(16)
N34 0.0239(18) 0.0206(19) 0.0251(18) -0.0021(15) -0.0007(14) 0.0020(14)
C35 0.028(2) 0.016(2) 0.025(2) 0.0027(17) 0.0022(17) -0.0016(16)
C36 0.023(2) 0.021(2) 0.0201(19) 0.0052(16) 0.0002(15) -0.0004(15)
C37 0.023(2) 0.020(2) 0.0172(19) 0.0020(16) -0.0029(15) 0.0014(15)
O37 0.0207(15) 0.0182(14) 0.0432(17) 0.0016(12) 0.0029(12) 0.0000(12)
N317 0.0214(18) 0.0164(17) 0.0257(18) 0.0012(14) 0.0016(14) -0.0016(14)
C311 0.024(2) 0.016(2) 0.023(2) -0.0013(16) -0.0020(15) -0.0002(16)
C312 0.0180(19) 0.022(2) 0.0213(19) 0.0042(16) 0.0013(15) -0.0002(15)
C313 0.020(2) 0.020(2) 0.028(2) 0.0016(16) 0.0002(16) 0.0002(16)
C314 0.025(2) 0.0128(19) 0.030(2) -0.0022(17) 0.0006(17) -0.0008(16)
F34 0.0312(14) 0.0173(12) 0.0539(16) -0.0039(11) 0.0021(12) -0.0038(12)
C315 0.015(2) 0.023(2) 0.031(2) -0.0032(16) -0.0005(16) 0.0007(17)
C316 0.022(2) 0.019(2) 0.029(2) 0.0054(16) 0.0025(17) -0.0017(16)
N41 0.0205(17) 0.0172(17) 0.0249(17) -0.0011(14) 0.0000(14) 0.0011(13)
C42 0.021(2) 0.018(2) 0.0160(19) 0.0000(16) -0.0029(15) 0.0005(15)
C43 0.024(2) 0.020(2) 0.022(2) 0.0008(17) 0.0019(16) -0.0001(16)
N44 0.0268(19) 0.0186(18) 0.0280(19) -0.0014(15) 0.0018(14) -0.0009(14)
C45 0.029(2) 0.015(2) 0.028(2) 0.0005(17) 0.0005(17) 0.0010(16)
C46 0.020(2) 0.021(2) 0.028(2) -0.0006(16) 0.0041(16) -0.0007(16)
C47 0.021(2) 0.019(2) 0.0182(18) 0.0009(17) 0.0005(15) 0.0008(15)
O47 0.0193(14) 0.0211(14) 0.0351(16) 0.0018(12) 0.0020(12) -0.0023(12)
N417 0.0190(17) 0.0180(18) 0.0262(17) 0.0035(14) 0.0029(13) -0.0023(14)
C411 0.021(2) 0.0146(19) 0.0189(18) 0.0014(16) -0.0017(15) 0.0014(14)
C412 0.0194(19) 0.018(2) 0.027(2) -0.0045(16) -0.0005(15) -0.0025(17)
C413 0.020(2) 0.021(2) 0.026(2) 0.0042(17) -0.0017(16) -0.0016(16)
C414 0.028(2) 0.015(2) 0.025(2) -0.0024(17) -0.0012(17) 0.0002(16)
F44 0.0320(14) 0.0132(11) 0.0513(16) -0.0040(10) 0.0016(11) -0.0026(11)
C415 0.020(2) 0.022(2) 0.030(2) -0.0020(16) -0.0016(16) 0.0001(17)
C416 0.021(2) 0.023(2) 0.020(2) 0.0014(17) -0.0018(16) -0.0018(16)

loop_
_atom_type_symbol
_atom_type_description
_atom_type_scat_dispersion_real
_atom_type_scat_dispersion_imag
_atom_type_scat_source
C C 0.0033 0.0000 'International Tables Vol C Tables 4.2.6.8 and 6.1.1.4'
H H 0.0000 0.0000 'International Tables Vol C Tables 4.2.6.8 and 6.1.1.4'
F F 0.0171 0.0000 'International Tables Vol C Tables 4.2.6.8 and 6.1.1.4'
N N 0.0061 0.0000 'International Tables Vol C Tables 4.2.6.8 and 6.1.1.4'
O O 0.0106 0.0000 'International Tables Vol C Tables 4.2.6.8 and 6.1.1.4'

loop_
_geom_angle_atom_site_label_1
_geom_angle_atom_site_label_2
_geom_angle_atom_site_label_3
_geom_angle
_geom_angle_publ_flag
C16 N11 C12 115.5(3) no
N11 C12 C13 122.1(4) no
N11 C12 C17 118.5(3) no
C13 C12 C17 119.4(3) no
N14 C13 C12 122.3(4) no
N14 C13 H13 118.8 no
C12 C13 H13 118.8 no
C15 N14 C13 115.4(4) no
N14 C15 C16 122.3(4) no
N14 C15 H15 118.9 no
C16 C15 H15 118.9 no
N11 C16 C15 122.4(4) no
N11 C16 H16 118.8 no
C15 C16 H16 118.8 no
O17 C17 N117 125.4(4) no
O17 C17 C12 120.1(4) no
N117 C17 C12 114.5(3) no
C17 N117 C111 128.1(3) no
C17 N117 H117 115.7 no
C111 N117 H117 116.0 no
C116 C111 C112 119.7(4) no
C116 C111 N117 117.0(3) no
C112 C111 N117 123.3(4) no
C113 C112 C111 120.1(4) no
C113 C112 H112 120.0 no
C111 C112 H112 120.0 no
C114 C113 C112 118.8(4) no
C114 C113 H113 120.6 no
C112 C113 H113 120.6 no
F14 C114 C115 118.3(4) no
F14 C114 C113 119.1(4) no
C115 C114 C113 122.6(4) no
C114 C115 C116 118.6(3) no
C114 C115 H115 120.7 no
C116 C115 H115 120.7 no
C115 C116 C111 120.3(4) no
C115 C116 H116 119.8 no
C111 C116 H116 119.8 no
C22 N21 C26 115.2(3) no
N21 C22 C23 122.7(4) no
N21 C22 C27 118.7(3) no
C23 C22 C27 118.6(3) no
N24 C23 C22 122.3(4) no
N24 C23 H23 118.9 no
C22 C23 H23 118.9 no
C25 N24 C23 115.0(3) no
N24 C25 C26 122.1(4) no
N24 C25 H25 119.0 no
C26 C25 H25 119.0 no
N21 C26 C25 122.7(4) no
N21 C26 H26 118.7 no
C25 C26 H26 118.7 no
O27 C27 N217 125.4(4) no
O27 C27 C22 120.0(4) no
N217 C27 C22 114.6(3) no
C27 N217 C211 128.2(3) no
C27 N217 H217 112.3 no
C211 N217 H217 119.5 no
C212 C211 C216 119.9(3) no
C212 C211 N217 122.7(3) no
C216 C211 N217 117.5(3) no
C211 C212 C213 119.5(4) no
C211 C212 H212 120.2 no
C213 C212 H212 120.2 no
C214 C213 C212 119.6(4) no
C214 C213 H213 120.2 no
C212 C213 H213 120.2 no
F24 C214 C213 119.3(3) no
F24 C214 C215 118.3(3) no
C213 C214 C215 122.4(4) no
C216 C215 C214 118.0(4) no
C216 C215 H215 121.0 no
C214 C215 H215 121.0 no
C215 C216 C211 120.7(4) no
C215 C216 H216 119.7 no
C211 C216 H216 119.7 no
C36 N31 C32 115.8(3) no
N31 C32 C33 122.3(4) no
N31 C32 C37 118.6(4) no
C33 C32 C37 119.0(3) no
N34 C33 C32 122.1(4) no
N34 C33 H33 118.9 no
C32 C33 H33 118.9 no
C35 N34 C33 115.3(4) no
N34 C35 C36 122.3(4) no
N34 C35 H35 118.8 no
C36 C35 H35 118.8 no
N31 C36 C35 122.2(4) no
N31 C36 H36 118.9 no
C35 C36 H36 118.9 no
O37 C37 N317 125.0(4) no
O37 C37 C32 120.6(4) no
N317 C37 C32 114.3(3) no
C37 N317 C311 128.4(3) no
C37 N317 H317 116.7 no
C311 N317 H317 114.5 no
C316 C311 C312 120.1(4) no
C316 C311 N317 117.5(4) no
C312 C311 N317 122.3(4) no
C313 C312 C311 119.5(4) no
C313 C312 H312 120.3 no
C311 C312 H312 120.3 no
C314 C313 C312 118.9(4) no
C314 C313 H313 120.5 no
C312 C313 H313 120.5 no
F34 C314 C315 118.4(4) no
F34 C314 C313 118.6(3) no
C315 C314 C313 123.0(4) no
C314 C315 C316 117.7(4) no
C314 C315 H315 121.1 no
C316 C315 H315 121.1 no
C311 C316 C315 120.7(4) no
C311 C316 H316 119.7 no
C315 C316 H316 119.7 no
C42 N41 C46 115.7(3) no
N41 C42 C43 122.3(4) no
N41 C42 C47 118.7(3) no
C43 C42 C47 119.0(3) no
N44 C43 C42 122.0(4) no
N44 C43 H43 119.0 no
C42 C43 H43 119.0 no
C45 N44 C43 115.9(4) no
N44 C45 C46 122.1(4) no
N44 C45 H45 118.9 no
C46 C45 H45 118.9 no
N41 C46 C45 122.0(4) no
N41 C46 H46 119.0 no
C45 C46 H46 119.0 no
O47 C47 N417 125.4(4) no
O47 C47 C42 120.7(4) no
N417 C47 C42 113.8(3) no
C47 N417 C411 128.2(4) no
C47 N417 H417 111.4 no
C411 N417 H417 120.2 no
C412 C411 C416 119.3(3) no
C412 C411 N417 123.1(4) no
C416 C411 N417 117.6(3) no
C413 C412 C411 119.4(4) no
C413 C412 H412 120.3 no
C411 C412 H412 120.3 no
C414 C413 C412 120.1(4) no
C414 C413 H413 120.0 no
C412 C413 H413 120.0 no
F44 C414 C415 119.4(4) no
F44 C414 C413 119.4(3) no
C415 C414 C413 121.2(4) no
C414 C415 C416 120.1(4) no
C414 C415 H415 120.0 no
C416 C415 H415 120.0 no
C415 C416 C411 120.0(4) no
C415 C416 H416 120.0 no
C411 C416 H416 120.0 no

loop_
_geom_bond_atom_site_label_1
_geom_bond_atom_site_label_2
_geom_bond_distance
_geom_bond_publ_flag
N11 C16 1.331(5) no
N11 C12 1.343(5) no
C12 C13 1.388(5) no
C12 C17 1.503(5) no
C13 N14 1.338(5) no
C13 H13 0.95 no
N14 C15 1.336(5) no
C15 C16 1.390(6) no
C15 H15 0.95 no
C16 H16 0.95 no
C17 O17 1.236(5) no
C17 N117 1.344(5) no
N117 C111 1.417(5) no
N117 H117 0.88 no
C111 C116 1.392(5) no
C111 C112 1.394(5) no
C112 C113 1.385(6) no
C112 H112 0.95 no
C113 C114 1.375(5) no
C113 H113 0.95 no
C114 F14 1.372(4) no
C114 C115 1.374(6) no
C115 C116 1.385(5) no
C115 H115 0.95 no
C116 H116 0.95 no
N21 C22 1.330(5) no
N21 C26 1.337(5) no
C22 C23 1.378(5) no
C22 C27 1.510(5) no
C23 N24 1.345(5) no
C23 H23 0.95 no
N24 C25 1.341(5) no
C25 C26 1.382(6) no
C25 H25 0.95 no
C26 H26 0.95 no
C27 O27 1.232(5) no
C27 N217 1.346(5) no
N217 C211 1.415(5) no
N217 H217 0.88 no
C211 C212 1.387(5) no
C211 C216 1.397(5) no
C212 C213 1.387(5) no
C212 H212 0.95 no
C213 C214 1.365(5) no
C213 H213 0.95 no
C214 F24 1.361(4) no
C214 C215 1.385(5) no
C215 C216 1.380(5) no
C215 H215 0.95 no
C216 H216 0.95 no
N31 C36 1.335(5) no
N31 C32 1.336(5) no
C32 C33 1.387(6) no
C32 C37 1.500(5) no
C33 N34 1.343(5) no
C33 H33 0.95 no
N34 C35 1.341(5) no
C35 C36 1.387(6) no
C35 H35 0.95 no
C36 H36 0.95 no
C37 O37 1.234(5) no
C37 N317 1.356(5) no
N317 C311 1.417(5) no
N317 H317 0.88 no
C311 C316 1.379(6) no
C311 C312 1.401(5) no
C312 C313 1.383(5) no
C312 H312 0.95 no
C313 C314 1.378(5) no
C313 H313 0.95 no
C314 F34 1.371(4) no
C314 C315 1.372(6) no
C315 C316 1.396(5) no
C315 H315 0.95 no
C316 H316 0.95 no
N41 C42 1.336(5) no
N41 C46 1.340(5) no
C42 C43 1.386(6) no
C42 C47 1.503(5) no
C43 N44 1.338(5) no
C43 H43 0.95 no
N44 C45 1.335(5) no
C45 C46 1.388(6) no
C45 H45 0.95 no
C46 H46 0.95 no
C47 O47 1.222(5) no
C47 N417 1.355(5) no
N417 C411 1.406(5) no
N417 H417 0.88 no
C411 C412 1.403(5) no
C411 C416 1.406(6) no
C412 C413 1.391(6) no
C412 H412 0.95 no
C413 C414 1.374(6) no
C413 H413 0.95 no
C414 F44 1.350(4) no
C414 C415 1.373(5) no
C415 C416 1.379(5) no
C415 H415 0.95 no
C416 H416 0.95 no

loop_
_geom_hbond_atom_site_label_D
_geom_hbond_atom_site_label_H
_geom_hbond_atom_site_label_A
_geom_hbond_site_symmetry_A
_geom_hbond_distance_DH
_geom_hbond_distance_HA
_geom_hbond_distance_DA
_geom_hbond_angle_DHA
_geom_hbond_publ_flag
N117 H117 N11 . 0.88 2.26 2.702(4) 111 no
N217 H217 N21 . 0.88 2.22 2.709(4) 115 no
N317 H317 N31 . 0.88 2.27 2.700(4) 110 no
N417 H417 N41 . 0.88 2.19 2.693(5) 116 no
C116 H116 O17 1_655 0.95 2.45 3.279(5) 146 no
C216 H216 O27 1_455 0.95 2.44 3.290(5) 148 no
C316 H316 O37 1_655 0.95 2.36 3.232(5) 152 no
C416 H416 O47 1_455 0.95 2.42 3.257(5) 147 no

loop_
_geom_torsion_atom_site_label_1
_geom_torsion_atom_site_label_2
_geom_torsion_atom_site_label_3
_geom_torsion_atom_site_label_4
_geom_torsion
_geom_torsion_publ_flag
C16 N11 C12 C13 0.4(5) no
C16 N11 C12 C17 179.1(3) no
N11 C12 C13 N14 -0.7(6) no
C17 C12 C13 N14 -179.4(4) no
C12 C13 N14 C15 0.4(6) no
C13 N14 C15 C16 0.2(6) no
C12 N11 C16 C15 0.2(6) no
N14 C15 C16 N11 -0.5(6) no
N11 C12 C17 O17 179.6(3) no
C13 C12 C17 O17 -1.7(5) no
N11 C12 C17 N117 1.0(5) no
C13 C12 C17 N117 179.7(3) no
O17 C17 N117 C111 2.0(6) no
C12 C17 N117 C111 -179.4(3) no
C17 N117 C111 C116 -170.2(4) no
C17 N117 C111 C112 11.2(6) no
C116 C111 C112 C113 0.9(6) no
N117 C111 C112 C113 179.4(3) no
C111 C112 C113 C114 -0.3(6) no
C112 C113 C114 F14 179.7(4) no
C112 C113 C114 C115 -0.6(6) no
F14 C114 C115 C116 -179.4(3) no
C113 C114 C115 C116 0.9(6) no
C114 C115 C116 C111 -0.2(6) no
C112 C111 C116 C115 -0.6(6) no
N117 C111 C116 C115 -179.3(3) no
C26 N21 C22 C23 -0.5(5) no
C26 N21 C22 C27 -179.6(3) no
N21 C22 C23 N24 0.6(6) no
C27 C22 C23 N24 179.7(3) no
C22 C23 N24 C25 -0.5(5) no
C23 N24 C25 C26 0.4(6) no
C22 N21 C26 C25 0.4(6) no
N24 C25 C26 N21 -0.4(6) no
N21 C22 C27 O27 -179.6(4) no
C23 C22 C27 O27 1.3(5) no
N21 C22 C27 N217 0.0(5) no
C23 C22 C27 N217 -179.2(3) no
O27 C27 N217 C211 -2.2(6) no
C22 C27 N217 C211 178.2(3) no
C27 N217 C211 C212 -14.1(6) no
C27 N217 C211 C216 166.7(4) no
C216 C211 C212 C213 -0.1(6) no
N217 C211 C212 C213 -179.3(3) no
C211 C212 C213 C214 0.1(6) no
C212 C213 C214 F24 -179.9(3) no
C212 C213 C214 C215 0.4(6) no
F24 C214 C215 C216 179.4(3) no
C213 C214 C215 C216 -0.8(6) no
C214 C215 C216 C211 0.8(6) no
C212 C211 C216 C215 -0.4(6) no
N217 C211 C216 C215 178.9(3) no
C36 N31 C32 C33 -0.1(5) no
C36 N31 C32 C37 -179.5(3) no
N31 C32 C33 N34 0.2(6) no
C37 C32 C33 N34 179.6(3) no
C32 C33 N34 C35 -0.6(6) no
C33 N34 C35 C36 0.9(6) no
C32 N31 C36 C35 0.3(6) no
N34 C35 C36 N31 -0.8(6) no
N31 C32 C37 O37 176.9(3) no
C33 C32 C37 O37 -2.5(5) no
N31 C32 C37 N317 -2.8(5) no
C33 C32 C37 N317 177.8(3) no
O37 C37 N317 C311 -1.4(6) no
C32 C37 N317 C311 178.2(3) no
C37 N317 C311 C316 -165.7(4) no
C37 N317 C311 C312 13.7(6) no
C316 C311 C312 C313 -0.3(6) no
N317 C311 C312 C313 -179.7(4) no
C311 C312 C313 C314 0.6(6) no
C312 C313 C314 F34 178.4(3) no
C312 C313 C314 C315 -1.1(6) no
F34 C314 C315 C316 -178.4(3) no
C313 C314 C315 C316 1.1(6) no
C312 C311 C316 C315 0.3(6) no
N317 C311 C316 C315 179.8(4) no
C314 C315 C316 C311 -0.7(6) no
C46 N41 C42 C43 -0.6(5) no
C46 N41 C42 C47 179.2(3) no
N41 C42 C43 N44 0.3(6) no
C47 C42 C43 N44 -179.4(4) no
C42 C43 N44 C45 -0.5(6) no
C43 N44 C45 C46 0.9(6) no
C42 N41 C46 C45 1.0(5) no
N44 C45 C46 N41 -1.2(6) no
N41 C42 C47 O47 -178.6(3) no
C43 C42 C47 O47 1.1(5) no
N41 C42 C47 N417 1.5(5) no
C43 C42 C47 N417 -178.8(3) no
O47 C47 N417 C411 0.2(7) no
C42 C47 N417 C411 -179.9(4) no
C47 N417 C411 C412 -10.9(6) no
C47 N417 C411 C416 170.7(4) no
C416 C411 C412 C413 -0.3(6) no
N417 C411 C412 C413 -178.6(4) no
C411 C412 C413 C414 0.5(6) no
C412 C413 C414 F44 -179.2(3) no
C412 C413 C414 C415 -0.6(6) no
F44 C414 C415 C416 179.0(3) no
C413 C414 C415 C416 0.4(6) no
C414 C415 C416 C411 -0.1(6) no
C412 C411 C416 C415 0.1(6) no
N417 C411 C416 C415 178.4(3) no

loop_
_cod_related_entry_id
_cod_related_entry_database
_cod_related_entry_code
1 ChemSpider 652874
